data_7009816
loop_
_publ_author_name
'Durran, Sean E.'
'Smith, Martin B.'
'Slawin, Alexandra M. Z.'
'Steed, Jonathan W.'

_publ_section_title
;
 The synthesis and co-ordination chemistry of new functionalised
 pyridylphosphines derived from Ph2PCH2OH&#x200A;&#x2020;
;
_journal_issue 16
_journal_name_full 'Journal of the Chemical Society, Dalton Transactions'
_journal_page_first 2771
_journal_paper_doi 10.1039/b003759l
_journal_year 2000
_chemical_formula_sum 'C51 H57 Cl7 N2 O P2 Rh2'
_chemical_formula_weight 1229.90
_chemical_name_systematic
; 
 ? 
;
_space_group_IT_number 2
_symmetry_cell_setting triclinic
_symmetry_space_group_name_Hall '-P 1'
_symmetry_space_group_name_H-M 'P -1'
_atom_sites_solution_hydrogens geom
_atom_sites_solution_primary direct
_atom_sites_solution_secondary difmap
_audit_creation_method SHELXL-97
_cell_angle_alpha 99.178(3)
_cell_angle_beta 91.764(3)
_cell_angle_gamma 92.281(3)
_cell_formula_units_Z 2
_cell_length_a 9.6851(3)
_cell_length_b 16.4272(7)
_cell_length_c 16.6831(8)
_cell_measurement_temperature 293(2)
_cell_volume 2616.35(19)
_computing_cell_refinement DENZO-SMN
_computing_data_collection 'Nonius Collect'
_computing_data_reduction DENZO-SMN
_computing_molecular_graphics 'XSeed (Barbour, 1999)'
_computing_structure_refinement 'SHELXL-97 (Sheldrick, 1997)'
_computing_structure_solution 'SHELXS-97 (Sheldrick, 1990)'
_diffrn_ambient_temperature 100(2)
_diffrn_measured_fraction_theta_full 0.987
_diffrn_measured_fraction_theta_max 0.987
_diffrn_measurement_device_type KappaCCD
_diffrn_measurement_method '1.9o phi + omega frames'
_diffrn_radiation_monochromator graphite
_diffrn_radiation_source 'fine-focus sealed tube'
_diffrn_radiation_type MoK\a
_diffrn_radiation_wavelength 0.71073
_diffrn_reflns_av_R_equivalents 0.0388
_diffrn_reflns_av_sigmaI/netI 0.0607
_diffrn_reflns_limit_h_max 12
_diffrn_reflns_limit_h_min -11
_diffrn_reflns_limit_k_max 20
_diffrn_reflns_limit_k_min -21
_diffrn_reflns_limit_l_max 20
_diffrn_reflns_limit_l_min -21
_diffrn_reflns_number 19114
_diffrn_reflns_theta_full 27.50
_diffrn_reflns_theta_max 27.50
_diffrn_reflns_theta_min 2.51
_diffrn_standards_decay_% 0
_exptl_absorpt_coefficient_mu 1.089
_exptl_absorpt_correction_type Scalepack
_exptl_crystal_colour red
_exptl_crystal_density_diffrn 1.561
_exptl_crystal_density_method 'not measured'
_exptl_crystal_description block
_exptl_crystal_F_000 1248
_exptl_crystal_size_max 0.2
_exptl_crystal_size_mid 0.05
_exptl_crystal_size_min 0.05
_refine_diff_density_max 0.870
_refine_diff_density_min -1.505
_refine_diff_density_rms 0.165
_refine_ls_extinction_coef 0.0012(2)
_refine_ls_extinction_expression Fc^*^=kFc[1+0.001xFc^2^\l^3^/sin(2\q)]^-1/4^
_refine_ls_extinction_method SHELXL
_refine_ls_goodness_of_fit_ref 1.039
_refine_ls_hydrogen_treatment mixed
_refine_ls_matrix_type full
_refine_ls_number_parameters 605
_refine_ls_number_reflns 11885
_refine_ls_number_restraints 0
_refine_ls_restrained_S_all 1.039
_refine_ls_R_factor_all 0.0563
_refine_ls_R_factor_gt 0.0404
_refine_ls_shift/su_max 0.001
_refine_ls_shift/su_mean 0.000
_refine_ls_structure_factor_coef Fsqd
_refine_ls_weighting_details 'calc w=1/[\s^2^(Fo^2^)+(0.0099P)^2^+5.6081P] where P=(Fo^2^+2Fc^2^)/3'
_refine_ls_weighting_scheme calc
_refine_ls_wR_factor_gt 0.0801
_refine_ls_wR_factor_ref 0.0858
_reflns_number_gt 9858
_reflns_number_total 11885
_reflns_threshold_expression >2sigma(I)
_cod_data_source_file b003759l.txt
_cod_data_source_block ms1376
_cod_original_cell_volume 2616.4(9)
_cod_original_sg_symbol_H-M P-1
_cod_database_code 7009816

loop_
_symmetry_equiv_pos_as_xyz
'x, y, z'
'-x, -y, -z'

loop_
_atom_site_label
_atom_site_type_symbol
_atom_site_fract_x
_atom_site_fract_y
_atom_site_fract_z
_atom_site_U_iso_or_equiv
_atom_site_adp_type
_atom_site_occupancy
_atom_site_symmetry_multiplicity
_atom_site_calc_flag
_atom_site_refinement_flags
_atom_site_disorder_assembly
_atom_site_disorder_group
Rh1 Rh 0.37913(2) 0.642792(14) 0.263158(14) 0.01641(7) Uani 1 1 d . . .
Cl1 Cl 0.42690(8) 0.75158(5) 0.18604(5) 0.02454(17) Uani 1 1 d . . .
P1 P 0.39521(8) 0.74071(4) 0.37805(5) 0.01635(16) Uani 1 1 d . . .
O1 O 0.3651(2) 0.70903(12) 0.46459(12) 0.0177(4) Uani 1 1 d . . .
N1 N 0.3698(3) 0.65973(15) 0.60833(15) 0.0182(5) Uani 1 1 d . . .
C1 C 0.4804(3) 0.54942(18) 0.32043(19) 0.0222(7) Uani 1 1 d . . .
Rh2 Rh 0.48598(2) 0.826783(13) 0.817493(14) 0.01681(7) Uani 1 1 d . . .
Cl2 Cl 0.13461(8) 0.65156(5) 0.22954(5) 0.02308(16) Uani 1 1 d . . .
P2 P 0.31648(8) 0.72521(4) 0.77223(5) 0.01565(15) Uani 1 1 d . . .
N2 N 0.1408(3) 0.60765(16) 0.59032(16) 0.0223(6) Uani 1 1 d . . .
C2 C 0.5713(3) 0.57967(18) 0.26412(19) 0.0209(6) Uani 1 1 d . . .
Cl3 Cl 0.55701(7) 0.81748(4) 0.67887(4) 0.02021(15) Uani 1 1 d . . .
C3 C 0.5088(3) 0.55618(18) 0.18360(19) 0.0201(6) Uani 1 1 d . . .
Cl4 Cl 0.62490(8) 0.71494(4) 0.84053(5) 0.02357(16) Uani 1 1 d . . .
C4 C 0.3791(3) 0.51581(18) 0.19021(19) 0.0206(6) Uani 1 1 d . . .
C5 C 0.3586(3) 0.51352(18) 0.2761(2) 0.0228(7) Uani 1 1 d . . .
C6 C 0.5144(4) 0.5468(2) 0.40833(19) 0.0290(8) Uani 1 1 d . . .
H6A H 0.4319 0.5537 0.4387 0.044 Uiso 1 1 calc R . .
H6B H 0.5812 0.5904 0.4290 0.044 Uiso 1 1 calc R . .
H6C H 0.5517 0.4945 0.4136 0.044 Uiso 1 1 calc R . .
C7 C 0.7168(3) 0.6149(2) 0.2829(2) 0.0283(7) Uani 1 1 d . . .
H7A H 0.7798 0.5708 0.2775 0.042 Uiso 1 1 calc R . .
H7B H 0.7237 0.6443 0.3376 0.042 Uiso 1 1 calc R . .
H7C H 0.7397 0.6519 0.2458 0.042 Uiso 1 1 calc R . .
C8 C 0.5718(4) 0.5721(2) 0.1068(2) 0.0283(7) Uani 1 1 d . . .
H8A H 0.6256 0.5263 0.0854 0.042 Uiso 1 1 calc R . .
H8B H 0.6305 0.6214 0.1176 0.042 Uiso 1 1 calc R . .
H8C H 0.5000 0.5789 0.0678 0.042 Uiso 1 1 calc R . .
C9 C 0.2809(4) 0.4789(2) 0.1221(2) 0.0281(7) Uani 1 1 d . . .
H9A H 0.3232 0.4814 0.0712 0.042 Uiso 1 1 calc R . .
H9B H 0.1981 0.5093 0.1248 0.042 Uiso 1 1 calc R . .
H9C H 0.2584 0.4224 0.1266 0.042 Uiso 1 1 calc R . .
C10 C 0.2390(4) 0.4708(2) 0.3083(2) 0.0315(8) Uani 1 1 d . . .
H10A H 0.2508 0.4124 0.2992 0.047 Uiso 1 1 calc R . .
H10B H 0.1552 0.4825 0.2809 0.047 Uiso 1 1 calc R . .
H10C H 0.2338 0.4901 0.3655 0.047 Uiso 1 1 calc R . .
C11 C 0.5731(3) 0.77740(17) 0.40365(18) 0.0182(6) Uani 1 1 d . . .
C12 C 0.6472(3) 0.75658(19) 0.47039(19) 0.0226(6) Uani 1 1 d . . .
H12 H 0.6026 0.7275 0.5063 0.027 Uiso 1 1 calc R . .
C13 C 0.7864(3) 0.7791(2) 0.4832(2) 0.0263(7) Uani 1 1 d . . .
H13 H 0.8353 0.7639 0.5270 0.032 Uiso 1 1 calc R . .
C14 C 0.8530(4) 0.8239(2) 0.4313(2) 0.0294(7) Uani 1 1 d . . .
H14 H 0.9465 0.8388 0.4399 0.035 Uiso 1 1 calc R . .
C15 C 0.7795(4) 0.8466(2) 0.3661(2) 0.0299(8) Uani 1 1 d . . .
H15 H 0.8240 0.8776 0.3316 0.036 Uiso 1 1 calc R . .
C16 C 0.6407(3) 0.82363(19) 0.3519(2) 0.0243(7) Uani 1 1 d . . .
H16 H 0.5925 0.8389 0.3080 0.029 Uiso 1 1 calc R . .
C17 C 0.3026(3) 0.83554(18) 0.39016(19) 0.0202(6) Uani 1 1 d . . .
C18 C 0.2077(3) 0.85511(18) 0.3322(2) 0.0214(6) Uani 1 1 d . . .
H18 H 0.1912 0.8198 0.2832 0.026 Uiso 1 1 calc R . .
C19 C 0.1381(3) 0.9282(2) 0.3487(2) 0.0283(7) Uani 1 1 d . . .
H19 H 0.0754 0.9419 0.3102 0.034 Uiso 1 1 calc R . .
C20 C 0.1615(4) 0.9803(2) 0.4217(2) 0.0317(8) Uani 1 1 d . . .
H20 H 0.1135 1.0286 0.4323 0.038 Uiso 1 1 calc R . .
C21 C 0.2559(4) 0.9614(2) 0.4795(2) 0.0351(8) Uani 1 1 d . . .
H21 H 0.2719 0.9970 0.5284 0.042 Uiso 1 1 calc R . .
C22 C 0.3262(4) 0.8892(2) 0.4636(2) 0.0294(7) Uani 1 1 d . . .
H22 H 0.3896 0.8763 0.5021 0.035 Uiso 1 1 calc R . .
C23 C 0.2421(3) 0.67190(17) 0.48514(19) 0.0186(6) Uani 1 1 d . . .
C24 C 0.2483(3) 0.64620(17) 0.56198(18) 0.0169(6) Uani 1 1 d . . .
C25 C 0.1225(3) 0.66034(19) 0.4381(2) 0.0222(6) Uani 1 1 d . . .
H25 H 0.1164 0.6779 0.3879 0.027 Uiso 1 1 calc R . .
C26 C 0.0093(3) 0.6207(2) 0.4690(2) 0.0263(7) Uani 1 1 d . . .
H26 H -0.0745 0.6116 0.4395 0.032 Uiso 1 1 calc R . .
C27 C 0.0244(3) 0.5958(2) 0.5434(2) 0.0270(7) Uani 1 1 d . . .
H27 H -0.0511 0.5689 0.5625 0.032 Uiso 1 1 calc R . .
C28 C 0.3768(3) 0.64400(17) 0.69115(17) 0.0182(6) Uani 1 1 d . . .
H28A H 0.4721 0.6340 0.7046 0.022 Uiso 1 1 calc R . .
H28B H 0.3229 0.5934 0.6932 0.022 Uiso 1 1 calc R . .
C29 C 0.4126(4) 0.9504(2) 0.8354(2) 0.0319(8) Uani 1 1 d . . .
C30 C 0.3677(4) 0.9095(2) 0.8998(2) 0.0388(10) Uani 1 1 d . . .
C31 C 0.4874(5) 0.8888(2) 0.9422(2) 0.0441(11) Uani 1 1 d . . .
C32 C 0.6067(4) 0.9198(2) 0.9052(3) 0.0388(9) Uani 1 1 d . . .
C33 C 0.5604(4) 0.95841(19) 0.8417(2) 0.0331(8) Uani 1 1 d . . .
C34 C 0.3275(7) 0.9910(3) 0.7784(3) 0.083(2) Uani 1 1 d . . .
H34A H 0.2325 0.9723 0.7794 0.124 Uiso 1 1 calc R . .
H34B H 0.3600 0.9771 0.7244 0.124 Uiso 1 1 calc R . .
H34C H 0.3353 1.0498 0.7949 0.124 Uiso 1 1 calc R . .
C35 C 0.2209(6) 0.8963(3) 0.9222(5) 0.110(3) Uani 1 1 d . . .
H35A H 0.1954 0.9422 0.9612 0.164 Uiso 1 1 calc R . .
H35B H 0.2118 0.8465 0.9452 0.164 Uiso 1 1 calc R . .
H35C H 0.1614 0.8917 0.8744 0.164 Uiso 1 1 calc R . .
C36 C 0.4939(10) 0.8518(3) 1.0186(3) 0.113(3) Uani 1 1 d . . .
H36A H 0.5200 0.8940 1.0638 0.169 Uiso 1 1 calc R . .
H36B H 0.5612 0.8100 1.0138 0.169 Uiso 1 1 calc R . .
H36C H 0.4049 0.8275 1.0273 0.169 Uiso 1 1 calc R . .
C37 C 0.7537(6) 0.9092(3) 0.9340(5) 0.103(3) Uani 1 1 d . . .
H37A H 0.8161 0.9422 0.9074 0.155 Uiso 1 1 calc R . .
H37B H 0.7753 0.8522 0.9210 0.155 Uiso 1 1 calc R . .
H37C H 0.7628 0.9266 0.9917 0.155 Uiso 1 1 calc R . .
C38 C 0.6489(6) 1.0013(3) 0.7875(3) 0.0736(18) Uani 1 1 d . . .
H38A H 0.6461 1.0599 0.8036 0.110 Uiso 1 1 calc R . .
H38B H 0.6148 0.9865 0.7322 0.110 Uiso 1 1 calc R . .
H38C H 0.7425 0.9849 0.7919 0.110 Uiso 1 1 calc R . .
C39 C 0.1623(3) 0.76743(17) 0.73281(19) 0.0187(6) Uani 1 1 d . . .
C40 C 0.1778(3) 0.81596(19) 0.67153(19) 0.0212(6) Uani 1 1 d . . .
H40 H 0.2640 0.8230 0.6500 0.025 Uiso 1 1 calc R . .
C41 C 0.0642(3) 0.8537(2) 0.6429(2) 0.0254(7) Uani 1 1 d . . .
H41 H 0.0745 0.8850 0.6015 0.030 Uiso 1 1 calc R . .
C42 C -0.0642(3) 0.8447(2) 0.6758(2) 0.0274(7) Uani 1 1 d . . .
H42 H -0.1394 0.8708 0.6571 0.033 Uiso 1 1 calc R . .
C43 C -0.0806(3) 0.7972(2) 0.7364(2) 0.0292(8) Uani 1 1 d . . .
H43 H -0.1671 0.7908 0.7579 0.035 Uiso 1 1 calc R . .
C44 C 0.0322(3) 0.7588(2) 0.7652(2) 0.0253(7) Uani 1 1 d . . .
H44 H 0.0208 0.7272 0.8063 0.030 Uiso 1 1 calc R . .
C45 C 0.2531(3) 0.66033(18) 0.84390(18) 0.0186(6) Uani 1 1 d . . .
C46 C 0.1571(3) 0.59525(18) 0.8168(2) 0.0223(7) Uani 1 1 d . . .
H46 H 0.1275 0.5845 0.7624 0.027 Uiso 1 1 calc R . .
C47 C 0.1057(3) 0.5465(2) 0.8709(2) 0.0265(7) Uani 1 1 d . . .
H47 H 0.0429 0.5026 0.8527 0.032 Uiso 1 1 calc R . .
C48 C 0.1485(3) 0.5637(2) 0.9521(2) 0.0273(7) Uani 1 1 d . . .
H48 H 0.1127 0.5317 0.9885 0.033 Uiso 1 1 calc R . .
C49 C 0.2436(3) 0.6275(2) 0.9797(2) 0.0273(7) Uani 1 1 d . . .
H49 H 0.2711 0.6387 1.0344 0.033 Uiso 1 1 calc R . .
C50 C 0.2982(3) 0.67492(19) 0.92503(19) 0.0208(6) Uani 1 1 d . . .
H50 H 0.3651 0.7166 0.9429 0.025 Uiso 1 1 calc R . .
Cl1S Cl -0.06934(15) 0.73200(9) 0.00114(8) 0.0696(4) Uani 1 1 d . . .
C1S C -0.0454(4) 0.7724(3) 0.1038(3) 0.0413(10) Uani 1 1 d . . .
H1S H 0.005(5) 0.737(3) 0.126(3) 0.054(13) Uiso 1 1 d . . .
Cl2S Cl -0.20652(16) 0.77997(7) 0.14864(8) 0.0696(4) Uani 1 1 d . . .
Cl3S Cl 0.03892(18) 0.87091(10) 0.11514(10) 0.0868(5) Uani 1 1 d . . .
H1 H 0.421(3) 0.700(2) 0.598(2) 0.019(9) Uiso 1 1 d . . .

loop_
_atom_site_aniso_label
_atom_site_aniso_U_11
_atom_site_aniso_U_22
_atom_site_aniso_U_33
_atom_site_aniso_U_23
_atom_site_aniso_U_13
_atom_site_aniso_U_12
Rh1 0.02063(13) 0.01522(11) 0.01428(13) 0.00451(9) 0.00035(9) 0.00345(9)
Cl1 0.0319(4) 0.0235(4) 0.0210(4) 0.0109(3) 0.0038(3) 0.0036(3)
P1 0.0186(4) 0.0147(3) 0.0166(4) 0.0047(3) 0.0011(3) 0.0024(3)
O1 0.0208(11) 0.0203(10) 0.0129(10) 0.0054(8) 0.0010(8) -0.0003(8)
N1 0.0222(13) 0.0170(12) 0.0154(13) 0.0034(10) 0.0004(10) -0.0003(10)
C1 0.0340(18) 0.0164(14) 0.0173(16) 0.0034(12) 0.0003(13) 0.0117(13)
Rh2 0.02102(13) 0.01331(11) 0.01636(13) 0.00330(9) 0.00037(9) 0.00046(9)
Cl2 0.0225(4) 0.0233(4) 0.0238(4) 0.0058(3) -0.0046(3) 0.0017(3)
P2 0.0181(4) 0.0147(3) 0.0150(4) 0.0048(3) 0.0012(3) 0.0023(3)
N2 0.0223(14) 0.0217(13) 0.0234(14) 0.0055(11) 0.0025(11) -0.0031(11)
C2 0.0263(16) 0.0175(14) 0.0192(16) 0.0021(12) 0.0000(12) 0.0101(12)
Cl3 0.0208(4) 0.0207(3) 0.0194(4) 0.0040(3) 0.0035(3) -0.0011(3)
C3 0.0267(16) 0.0165(14) 0.0176(16) 0.0021(11) 0.0005(12) 0.0097(12)
Cl4 0.0255(4) 0.0202(3) 0.0258(4) 0.0065(3) -0.0051(3) 0.0030(3)
C4 0.0274(16) 0.0154(14) 0.0193(16) 0.0036(12) -0.0013(12) 0.0036(12)
C5 0.0312(17) 0.0158(14) 0.0226(17) 0.0052(12) 0.0007(13) 0.0059(13)
C6 0.049(2) 0.0220(16) 0.0169(17) 0.0035(13) -0.0015(15) 0.0131(15)
C7 0.0268(17) 0.0278(17) 0.0285(19) -0.0020(14) -0.0021(14) 0.0090(14)
C8 0.0305(18) 0.0343(18) 0.0209(17) 0.0043(14) 0.0070(14) 0.0083(15)
C9 0.0359(19) 0.0235(16) 0.0232(18) 0.0005(13) -0.0075(14) -0.0011(14)
C10 0.038(2) 0.0214(16) 0.037(2) 0.0101(15) 0.0099(16) 0.0016(14)
C11 0.0188(15) 0.0142(13) 0.0202(16) -0.0010(11) 0.0015(12) -0.0007(11)
C12 0.0246(16) 0.0248(16) 0.0178(16) 0.0018(12) 0.0009(12) -0.0008(13)
C13 0.0245(17) 0.0302(17) 0.0232(17) 0.0012(14) -0.0005(13) 0.0037(14)
C14 0.0215(17) 0.0301(17) 0.034(2) -0.0024(15) 0.0014(14) -0.0042(14)
C15 0.0305(18) 0.0267(17) 0.032(2) 0.0056(14) 0.0076(15) -0.0062(14)
C16 0.0254(17) 0.0207(15) 0.0272(18) 0.0055(13) 0.0017(13) -0.0019(13)
C17 0.0223(16) 0.0159(14) 0.0240(17) 0.0064(12) 0.0053(12) 0.0042(12)
C18 0.0205(15) 0.0200(15) 0.0257(17) 0.0098(13) 0.0028(12) 0.0012(12)
C19 0.0227(17) 0.0273(17) 0.039(2) 0.0167(15) 0.0033(14) 0.0051(13)
C20 0.0339(19) 0.0224(16) 0.042(2) 0.0103(15) 0.0105(16) 0.0083(14)
C21 0.050(2) 0.0230(17) 0.031(2) -0.0016(15) 0.0047(17) 0.0105(16)
C22 0.0366(19) 0.0231(16) 0.0283(19) 0.0023(14) -0.0022(15) 0.0090(14)
C23 0.0184(15) 0.0157(13) 0.0212(16) 0.0009(12) 0.0030(12) 0.0005(11)
C24 0.0201(15) 0.0122(13) 0.0184(15) 0.0019(11) 0.0014(11) 0.0025(11)
C25 0.0244(16) 0.0230(15) 0.0199(16) 0.0063(12) -0.0015(12) 0.0000(12)
C26 0.0181(16) 0.0305(17) 0.0296(19) 0.0042(14) -0.0036(13) -0.0016(13)
C27 0.0241(17) 0.0288(17) 0.0282(18) 0.0069(14) 0.0013(14) -0.0066(14)
C28 0.0225(15) 0.0171(14) 0.0153(15) 0.0030(11) 0.0019(12) 0.0048(12)
C29 0.046(2) 0.0172(15) 0.0291(19) -0.0057(13) -0.0051(16) 0.0083(15)
C30 0.043(2) 0.0235(17) 0.043(2) -0.0172(16) 0.0208(18) -0.0090(16)
C31 0.091(3) 0.0195(17) 0.0196(19) -0.0019(14) -0.001(2) -0.0013(19)
C32 0.044(2) 0.0165(16) 0.049(2) -0.0118(16) -0.0172(19) 0.0022(15)
C33 0.046(2) 0.0118(14) 0.039(2) -0.0024(14) 0.0135(17) -0.0057(14)
C34 0.130(5) 0.032(2) 0.077(4) -0.018(2) -0.060(4) 0.040(3)
C35 0.078(4) 0.058(3) 0.166(7) -0.070(4) 0.084(4) -0.031(3)
C36 0.288(10) 0.032(2) 0.013(2) 0.0028(18) -0.022(4) -0.028(4)
C37 0.072(4) 0.051(3) 0.160(7) -0.055(4) -0.075(4) 0.023(3)
C38 0.110(4) 0.028(2) 0.078(4) -0.008(2) 0.057(3) -0.026(3)
C39 0.0182(15) 0.0157(14) 0.0218(16) 0.0014(12) -0.0001(12) 0.0036(11)
C40 0.0180(15) 0.0231(15) 0.0235(17) 0.0063(13) 0.0013(12) 0.0029(12)
C41 0.0264(17) 0.0283(17) 0.0236(17) 0.0100(14) 0.0002(13) 0.0056(13)
C42 0.0197(16) 0.0297(17) 0.033(2) 0.0065(15) -0.0041(14) 0.0080(13)
C43 0.0172(16) 0.0328(18) 0.039(2) 0.0090(15) 0.0044(14) 0.0038(13)
C44 0.0222(16) 0.0259(16) 0.0300(19) 0.0111(14) 0.0026(13) 0.0018(13)
C45 0.0206(15) 0.0175(14) 0.0192(16) 0.0058(12) 0.0054(12) 0.0026(12)
C46 0.0220(16) 0.0204(15) 0.0257(17) 0.0075(13) -0.0002(13) 0.0009(12)
C47 0.0198(16) 0.0231(16) 0.039(2) 0.0136(14) 0.0021(14) -0.0005(13)
C48 0.0233(16) 0.0301(17) 0.034(2) 0.0198(15) 0.0068(14) 0.0031(14)
C49 0.0302(18) 0.0334(18) 0.0216(17) 0.0130(14) 0.0045(14) 0.0051(14)
C50 0.0211(15) 0.0205(15) 0.0213(16) 0.0048(12) 0.0015(12) 0.0027(12)
Cl1S 0.0831(9) 0.0775(9) 0.0439(7) -0.0109(6) 0.0038(6) 0.0332(7)
C1S 0.041(2) 0.046(2) 0.040(2) 0.0181(19) -0.0079(18) 0.0045(19)
Cl2S 0.0984(10) 0.0477(6) 0.0706(9) 0.0210(6) 0.0532(8) 0.0172(6)
Cl3S 0.0970(11) 0.0816(10) 0.0832(10) 0.0371(8) -0.0348(9) -0.0470(9)

loop_
_atom_type_symbol
_atom_type_description
_atom_type_scat_dispersion_real
_atom_type_scat_dispersion_imag
_atom_type_scat_source
C C 0.0033 0.0016 'International Tables Vol C Tables 4.2.6.8 and 6.1.1.4'
H H 0.0000 0.0000 'International Tables Vol C Tables 4.2.6.8 and 6.1.1.4'
N N 0.0061 0.0033 'International Tables Vol C Tables 4.2.6.8 and 6.1.1.4'
O O 0.0106 0.0060 'International Tables Vol C Tables 4.2.6.8 and 6.1.1.4'
P P 0.1023 0.0942 'International Tables Vol C Tables 4.2.6.8 and 6.1.1.4'
Cl Cl 0.1484 0.1585 'International Tables Vol C Tables 4.2.6.8 and 6.1.1.4'
Rh Rh -1.1178 0.9187 'International Tables Vol C Tables 4.2.6.8 and 6.1.1.4'

loop_
_geom_angle_atom_site_label_1
_geom_angle_atom_site_label_2
_geom_angle_atom_site_label_3
_geom_angle
_geom_angle_site_symmetry_1
_geom_angle_site_symmetry_3
_geom_angle_publ_flag
C2 Rh1 C5 64.66(12) . . ?
C2 Rh1 C1 38.64(12) . . ?
C5 Rh1 C1 38.30(12) . . ?
C2 Rh1 C3 38.25(11) . . ?
C5 Rh1 C3 63.55(12) . . ?
C1 Rh1 C3 63.55(11) . . ?
C2 Rh1 C4 63.45(12) . . ?
C5 Rh1 C4 38.57(11) . . ?
C1 Rh1 C4 63.59(11) . . ?
C3 Rh1 C4 36.77(11) . . ?
C2 Rh1 P1 104.64(9) . . ?
C5 Rh1 P1 118.85(9) . . ?
C1 Rh1 P1 94.30(9) . . ?
C3 Rh1 P1 141.22(8) . . ?
C4 Rh1 P1 156.62(8) . . ?
C2 Rh1 Cl1 104.13(9) . . ?
C5 Rh1 Cl1 152.41(9) . . ?
C1 Rh1 Cl1 141.87(9) . . ?
C3 Rh1 Cl1 91.73(8) . . ?
C4 Rh1 Cl1 113.99(8) . . ?
P1 Rh1 Cl1 87.89(3) . . ?
C2 Rh1 Cl2 153.93(8) . . ?
C5 Rh1 Cl2 93.66(9) . . ?
C1 Rh1 Cl2 128.50(9) . . ?
C3 Rh1 Cl2 120.32(9) . . ?
C4 Rh1 Cl2 90.63(9) . . ?
P1 Rh1 Cl2 98.44(4) . . ?
Cl1 Rh1 Cl2 88.50(4) . . ?
O1 P1 C17 100.81(13) . . ?
O1 P1 C11 96.40(13) . . ?
C17 P1 C11 102.78(14) . . ?
O1 P1 Rh1 116.93(8) . . ?
C17 P1 Rh1 123.94(11) . . ?
C11 P1 Rh1 111.74(11) . . ?
C23 O1 P1 126.25(19) . . ?
C24 N1 C28 121.2(3) . . ?
C5 C1 C2 108.1(3) . . ?
C5 C1 C6 125.6(3) . . ?
C2 C1 C6 125.9(3) . . ?
C5 C1 Rh1 70.45(17) . . ?
C2 C1 Rh1 70.16(16) . . ?
C6 C1 Rh1 130.5(2) . . ?
C29 Rh2 C30 38.54(15) . . ?
C29 Rh2 C31 64.23(14) . . ?
C30 Rh2 C31 38.33(17) . . ?
C29 Rh2 C32 63.42(14) . . ?
C30 Rh2 C32 63.86(15) . . ?
C31 Rh2 C32 38.43(16) . . ?
C29 Rh2 C33 38.11(14) . . ?
C30 Rh2 C33 63.39(13) . . ?
C31 Rh2 C33 62.88(14) . . ?
C32 Rh2 C33 36.55(14) . . ?
C29 Rh2 P2 114.11(10) . . ?
C30 Rh2 P2 99.67(10) . . ?
C31 Rh2 P2 119.20(13) . . ?
C32 Rh2 P2 157.48(12) . . ?
C33 Rh2 P2 151.12(11) . . ?
C29 Rh2 Cl4 157.69(10) . . ?
C30 Rh2 Cl4 130.98(12) . . ?
C31 Rh2 Cl4 97.16(12) . . ?
C32 Rh2 Cl4 94.43(10) . . ?
C33 Rh2 Cl4 123.71(11) . . ?
P2 Rh2 Cl4 85.15(3) . . ?
C29 Rh2 Cl3 99.39(11) . . ?
C30 Rh2 Cl3 136.56(12) . . ?
C31 Rh2 Cl3 151.62(11) . . ?
C32 Rh2 Cl3 114.28(12) . . ?
C33 Rh2 Cl3 89.72(10) . . ?
P2 Rh2 Cl3 88.23(4) . . ?
Cl4 Rh2 Cl3 92.03(4) . . ?
C39 P2 C45 104.92(14) . . ?
C39 P2 C28 107.90(14) . . ?
C45 P2 C28 99.86(13) . . ?
C39 P2 Rh2 112.01(10) . . ?
C45 P2 Rh2 118.35(11) . . ?
C28 P2 Rh2 112.67(10) . . ?
C24 N2 C27 117.1(3) . . ?
C1 C2 C3 107.7(3) . . ?
C1 C2 C7 126.2(3) . . ?
C3 C2 C7 125.2(3) . . ?
C1 C2 Rh1 71.21(17) . . ?
C3 C2 Rh1 73.50(17) . . ?
C7 C2 Rh1 129.5(2) . . ?
C4 C3 C2 108.5(3) . . ?
C4 C3 C8 126.2(3) . . ?
C2 C3 C8 125.3(3) . . ?
C4 C3 Rh1 71.77(18) . . ?
C2 C3 Rh1 68.25(17) . . ?
C8 C3 Rh1 125.9(2) . . ?
C3 C4 C5 107.9(3) . . ?
C3 C4 C9 126.9(3) . . ?
C5 C4 C9 125.2(3) . . ?
C3 C4 Rh1 71.46(17) . . ?
C5 C4 Rh1 68.10(16) . . ?
C9 C4 Rh1 127.5(2) . . ?
C1 C5 C4 107.7(3) . . ?
C1 C5 C10 127.2(3) . . ?
C4 C5 C10 124.7(3) . . ?
C1 C5 Rh1 71.25(17) . . ?
C4 C5 Rh1 73.33(16) . . ?
C10 C5 Rh1 127.1(2) . . ?
C16 C11 C12 119.0(3) . . ?
C16 C11 P1 118.6(2) . . ?
C12 C11 P1 122.3(2) . . ?
C13 C12 C11 120.4(3) . . ?
C14 C13 C12 120.2(3) . . ?
C13 C14 C15 119.8(3) . . ?
C16 C15 C14 120.6(3) . . ?
C15 C16 C11 120.0(3) . . ?
C18 C17 C22 119.7(3) . . ?
C18 C17 P1 123.7(2) . . ?
C22 C17 P1 116.5(2) . . ?
C19 C18 C17 119.3(3) . . ?
C20 C19 C18 120.5(3) . . ?
C19 C20 C21 120.6(3) . . ?
C22 C21 C20 119.4(3) . . ?
C21 C22 C17 120.5(3) . . ?
C25 C23 O1 125.5(3) . . ?
C25 C23 C24 120.5(3) . . ?
O1 C23 C24 114.0(3) . . ?
N2 C24 N1 119.0(3) . . ?
N2 C24 C23 121.9(3) . . ?
N1 C24 C23 119.1(3) . . ?
C23 C25 C26 117.2(3) . . ?
C27 C26 C25 118.9(3) . . ?
N2 C27 C26 124.4(3) . . ?
N1 C28 P2 117.8(2) . . ?
C30 C29 C33 107.5(3) . . ?
C30 C29 C34 128.5(5) . . ?
C33 C29 C34 123.3(4) . . ?
C30 C29 Rh2 70.9(2) . . ?
C33 C29 Rh2 73.37(19) . . ?
C34 C29 Rh2 128.5(3) . . ?
C31 C30 C29 107.7(3) . . ?
C31 C30 C35 126.2(5) . . ?
C29 C30 C35 125.9(5) . . ?
C31 C30 Rh2 71.0(2) . . ?
C29 C30 Rh2 70.6(2) . . ?
C35 C30 Rh2 127.1(3) . . ?
C30 C31 C32 107.8(3) . . ?
C30 C31 C36 127.7(5) . . ?
C32 C31 C36 124.0(5) . . ?
C30 C31 Rh2 70.7(2) . . ?
C32 C31 Rh2 72.4(2) . . ?
C36 C31 Rh2 128.6(3) . . ?
C33 C32 C31 107.9(3) . . ?
C33 C32 C37 128.9(5) . . ?
C31 C32 C37 123.1(5) . . ?
C33 C32 Rh2 72.2(2) . . ?
C31 C32 Rh2 69.1(2) . . ?
C37 C32 Rh2 123.9(3) . . ?
C32 C33 C29 108.9(3) . . ?
C32 C33 C38 126.3(4) . . ?
C29 C33 C38 124.7(4) . . ?
C32 C33 Rh2 71.23(19) . . ?
C29 C33 Rh2 68.51(18) . . ?
C38 C33 Rh2 125.9(3) . . ?
C44 C39 C40 119.0(3) . . ?
C44 C39 P2 122.9(2) . . ?
C40 C39 P2 118.0(2) . . ?
C41 C40 C39 120.1(3) . . ?
C42 C41 C40 120.3(3) . . ?
C43 C42 C41 120.1(3) . . ?
C42 C43 C44 120.0(3) . . ?
C43 C44 C39 120.5(3) . . ?
C50 C45 C46 119.4(3) . . ?
C50 C45 P2 121.1(2) . . ?
C46 C45 P2 119.5(2) . . ?
C47 C46 C45 120.2(3) . . ?
C48 C47 C46 119.6(3) . . ?
C49 C48 C47 121.0(3) . . ?
C48 C49 C50 119.5(3) . . ?
C45 C50 C49 120.3(3) . . ?
Cl1S C1S Cl2S 109.3(2) . . ?
Cl1S C1S Cl3S 109.9(2) . . ?
Cl2S C1S Cl3S 109.8(3) . . ?

loop_
_geom_bond_atom_site_label_1
_geom_bond_atom_site_label_2
_geom_bond_distance
_geom_bond_site_symmetry_2
_geom_bond_publ_flag
Rh1 C2 2.167(3) . ?
Rh1 C5 2.171(3) . ?
Rh1 C1 2.181(3) . ?
Rh1 C3 2.237(3) . ?
Rh1 C4 2.241(3) . ?
Rh1 P1 2.2944(11) . ?
Rh1 Cl1 2.4015(10) . ?
Rh1 Cl2 2.4320(9) . ?
P1 O1 1.641(2) . ?
P1 C17 1.815(3) . ?
P1 C11 1.818(3) . ?
O1 C23 1.394(3) . ?
N1 C24 1.378(4) . ?
N1 C28 1.446(4) . ?
C1 C5 1.428(5) . ?
C1 C2 1.438(4) . ?
C1 C6 1.501(4) . ?
Rh2 C29 2.158(3) . ?
Rh2 C30 2.161(4) . ?
Rh2 C31 2.166(4) . ?
Rh2 C32 2.209(3) . ?
Rh2 C33 2.222(3) . ?
Rh2 P2 2.3136(11) . ?
Rh2 Cl4 2.3925(10) . ?
Rh2 Cl3 2.4163(9) . ?
P2 C39 1.820(3) . ?
P2 C45 1.828(3) . ?
P2 C28 1.867(3) . ?
N2 C24 1.335(4) . ?
N2 C27 1.343(4) . ?
C2 C3 1.444(4) . ?
C2 C7 1.507(5) . ?
C3 C4 1.412(4) . ?
C3 C8 1.493(4) . ?
C4 C5 1.459(4) . ?
C4 C9 1.493(4) . ?
C5 C10 1.489(4) . ?
C11 C16 1.399(4) . ?
C11 C12 1.401(4) . ?
C12 C13 1.385(4) . ?
C13 C14 1.382(5) . ?
C14 C15 1.390(5) . ?
C15 C16 1.385(5) . ?
C17 C18 1.397(4) . ?
C17 C22 1.398(5) . ?
C18 C19 1.394(4) . ?
C19 C20 1.380(5) . ?
C20 C21 1.388(5) . ?
C21 C22 1.385(5) . ?
C23 C25 1.368(4) . ?
C23 C24 1.413(4) . ?
C25 C26 1.406(4) . ?
C26 C27 1.373(5) . ?
C29 C30 1.425(5) . ?
C29 C33 1.431(5) . ?
C29 C34 1.491(5) . ?
C30 C31 1.421(6) . ?
C30 C35 1.497(6) . ?
C31 C32 1.441(6) . ?
C31 C36 1.498(5) . ?
C32 C33 1.390(5) . ?
C32 C37 1.514(6) . ?
C33 C38 1.501(5) . ?
C39 C44 1.397(4) . ?
C39 C40 1.401(4) . ?
C40 C41 1.392(4) . ?
C41 C42 1.387(5) . ?
C42 C43 1.382(5) . ?
C43 C44 1.394(4) . ?
C45 C50 1.390(4) . ?
C45 C46 1.398(4) . ?
C46 C47 1.389(4) . ?
C47 C48 1.386(5) . ?
C48 C49 1.379(5) . ?
C49 C50 1.394(4) . ?
Cl1S C1S 1.740(4) . ?
C1S Cl2S 1.751(5) . ?
C1S Cl3S 1.763(4) . ?

loop_
_geom_hbond_atom_site_label_D
_geom_hbond_atom_site_label_H
_geom_hbond_atom_site_label_A
_geom_hbond_distance_DH
_geom_hbond_distance_HA
_geom_hbond_distance_DA
_geom_hbond_angle_DHA
_geom_hbond_site_symmetry_A
C1S H1S Cl2 0.89(5) 2.70(5) 3.573(4) 166(4) .
N1 H1 Cl3 0.85(3) 2.48(3) 3.148(3) 136(3) .

loop_
_geom_torsion_atom_site_label_1
_geom_torsion_atom_site_label_2
_geom_torsion_atom_site_label_3
_geom_torsion_atom_site_label_4
_geom_torsion
_geom_torsion_site_symmetry_1
_geom_torsion_site_symmetry_2
_geom_torsion_site_symmetry_3
_geom_torsion_site_symmetry_4
_geom_torsion_publ_flag
C2 Rh1 P1 O1 -78.49(13) . . . . ?
C5 Rh1 P1 O1 -9.66(14) . . . . ?
C1 Rh1 P1 O1 -40.68(13) . . . . ?
C3 Rh1 P1 O1 -92.40(15) . . . . ?
C4 Rh1 P1 O1 -22.5(2) . . . . ?
Cl1 Rh1 P1 O1 177.46(9) . . . . ?
Cl2 Rh1 P1 O1 89.28(10) . . . . ?
C2 Rh1 P1 C17 154.96(14) . . . . ?
C5 Rh1 P1 C17 -136.21(15) . . . . ?
C1 Rh1 P1 C17 -167.22(15) . . . . ?
C3 Rh1 P1 C17 141.05(17) . . . . ?
C4 Rh1 P1 C17 -149.1(2) . . . . ?
Cl1 Rh1 P1 C17 50.91(12) . . . . ?
Cl2 Rh1 P1 C17 -37.26(12) . . . . ?
C2 Rh1 P1 C11 31.22(13) . . . . ?
C5 Rh1 P1 C11 100.05(15) . . . . ?
C1 Rh1 P1 C11 69.03(14) . . . . ?
C3 Rh1 P1 C11 17.31(17) . . . . ?
C4 Rh1 P1 C11 87.2(2) . . . . ?
Cl1 Rh1 P1 C11 -72.83(11) . . . . ?
Cl2 Rh1 P1 C11 -161.01(10) . . . . ?
C17 P1 O1 C23 76.4(2) . . . . ?
C11 P1 O1 C23 -179.3(2) . . . . ?
Rh1 P1 O1 C23 -60.9(2) . . . . ?
C2 Rh1 C1 C5 -118.5(3) . . . . ?
C3 Rh1 C1 C5 -80.0(2) . . . . ?
C4 Rh1 C1 C5 -38.79(18) . . . . ?
P1 Rh1 C1 C5 133.27(18) . . . . ?
Cl1 Rh1 C1 C5 -134.66(17) . . . . ?
Cl2 Rh1 C1 C5 28.9(2) . . . . ?
C5 Rh1 C1 C2 118.5(3) . . . . ?
C3 Rh1 C1 C2 38.51(17) . . . . ?
C4 Rh1 C1 C2 79.76(19) . . . . ?
P1 Rh1 C1 C2 -108.18(17) . . . . ?
Cl1 Rh1 C1 C2 -16.1(2) . . . . ?
Cl2 Rh1 C1 C2 147.47(15) . . . . ?
C2 Rh1 C1 C6 120.8(4) . . . . ?
C5 Rh1 C1 C6 -120.6(4) . . . . ?
C3 Rh1 C1 C6 159.3(4) . . . . ?
C4 Rh1 C1 C6 -159.4(4) . . . . ?
P1 Rh1 C1 C6 12.7(3) . . . . ?
Cl1 Rh1 C1 C6 104.7(3) . . . . ?
Cl2 Rh1 C1 C6 -91.7(3) . . . . ?
C29 Rh2 P2 C39 15.92(16) . . . . ?
C30 Rh2 P2 C39 53.45(17) . . . . ?
C31 Rh2 P2 C39 88.73(17) . . . . ?
C32 Rh2 P2 C39 94.4(3) . . . . ?
C33 Rh2 P2 C39 2.6(2) . . . . ?
Cl4 Rh2 P2 C39 -175.77(11) . . . . ?
Cl3 Rh2 P2 C39 -83.58(12) . . . . ?
C29 Rh2 P2 C45 -106.34(16) . . . . ?
C30 Rh2 P2 C45 -68.81(17) . . . . ?
C31 Rh2 P2 C45 -33.53(18) . . . . ?
C32 Rh2 P2 C45 -27.9(3) . . . . ?
C33 Rh2 P2 C45 -119.6(2) . . . . ?
Cl4 Rh2 P2 C45 61.97(12) . . . . ?
Cl3 Rh2 P2 C45 154.16(11) . . . . ?
C29 Rh2 P2 C28 137.79(15) . . . . ?
C30 Rh2 P2 C28 175.32(16) . . . . ?
C31 Rh2 P2 C28 -149.40(16) . . . . ?
C32 Rh2 P2 C28 -143.8(3) . . . . ?
C33 Rh2 P2 C28 124.5(2) . . . . ?
Cl4 Rh2 P2 C28 -53.89(10) . . . . ?
Cl3 Rh2 P2 C28 38.30(10) . . . . ?
C5 C1 C2 C3 -4.4(3) . . . . ?
C6 C1 C2 C3 168.8(3) . . . . ?
Rh1 C1 C2 C3 -65.0(2) . . . . ?
C5 C1 C2 C7 -173.8(3) . . . . ?
C6 C1 C2 C7 -0.5(5) . . . . ?
Rh1 C1 C2 C7 125.7(3) . . . . ?
C5 C1 C2 Rh1 60.5(2) . . . . ?
C6 C1 C2 Rh1 -126.2(3) . . . . ?
C5 Rh1 C2 C1 -37.05(18) . . . . ?
C3 Rh1 C2 C1 -115.8(3) . . . . ?
C4 Rh1 C2 C1 -80.13(19) . . . . ?
P1 Rh1 C2 C1 78.30(17) . . . . ?
Cl1 Rh1 C2 C1 169.82(16) . . . . ?
Cl2 Rh1 C2 C1 -73.2(3) . . . . ?
C5 Rh1 C2 C3 78.73(19) . . . . ?
C1 Rh1 C2 C3 115.8(3) . . . . ?
C4 Rh1 C2 C3 35.65(17) . . . . ?
P1 Rh1 C2 C3 -165.93(15) . . . . ?
Cl1 Rh1 C2 C3 -74.40(17) . . . . ?
Cl2 Rh1 C2 C3 42.5(3) . . . . ?
C5 Rh1 C2 C7 -158.9(3) . . . . ?
C1 Rh1 C2 C7 -121.8(4) . . . . ?
C3 Rh1 C2 C7 122.4(4) . . . . ?
C4 Rh1 C2 C7 158.0(3) . . . . ?
P1 Rh1 C2 C7 -43.5(3) . . . . ?
Cl1 Rh1 C2 C7 48.0(3) . . . . ?
Cl2 Rh1 C2 C7 164.9(2) . . . . ?
C1 C2 C3 C4 2.7(3) . . . . ?
C7 C2 C3 C4 172.2(3) . . . . ?
Rh1 C2 C3 C4 -60.7(2) . . . . ?
C1 C2 C3 C8 -177.2(3) . . . . ?
C7 C2 C3 C8 -7.7(5) . . . . ?
Rh1 C2 C3 C8 119.4(3) . . . . ?
C1 C2 C3 Rh1 63.5(2) . . . . ?
C7 C2 C3 Rh1 -127.0(3) . . . . ?
C2 Rh1 C3 C4 119.4(2) . . . . ?
C5 Rh1 C3 C4 37.54(18) . . . . ?
C1 Rh1 C3 C4 80.54(19) . . . . ?
P1 Rh1 C3 C4 141.50(15) . . . . ?
Cl1 Rh1 C3 C4 -129.71(16) . . . . ?
Cl2 Rh1 C3 C4 -40.43(19) . . . . ?
C5 Rh1 C3 C2 -81.89(19) . . . . ?
C1 Rh1 C3 C2 -38.90(17) . . . . ?
C4 Rh1 C3 C2 -119.4(2) . . . . ?
P1 Rh1 C3 C2 22.1(2) . . . . ?
Cl1 Rh1 C3 C2 110.86(17) . . . . ?
Cl2 Rh1 C3 C2 -159.87(15) . . . . ?
C2 Rh1 C3 C8 -118.6(3) . . . . ?
C5 Rh1 C3 C8 159.5(3) . . . . ?
C1 Rh1 C3 C8 -157.5(3) . . . . ?
C4 Rh1 C3 C8 121.9(3) . . . . ?
P1 Rh1 C3 C8 -96.6(3) . . . . ?
Cl1 Rh1 C3 C8 -7.8(3) . . . . ?
Cl2 Rh1 C3 C8 81.5(3) . . . . ?
C2 C3 C4 C5 0.0(3) . . . . ?
C8 C3 C4 C5 179.9(3) . . . . ?
Rh1 C3 C4 C5 -58.6(2) . . . . ?
C2 C3 C4 C9 -178.0(3) . . . . ?
C8 C3 C4 C9 1.9(5) . . . . ?
Rh1 C3 C4 C9 123.4(3) . . . . ?
C2 C3 C4 Rh1 58.5(2) . . . . ?
C8 C3 C4 Rh1 -121.6(3) . . . . ?
C2 Rh1 C4 C3 -37.06(17) . . . . ?
C5 Rh1 C4 C3 -119.0(3) . . . . ?
C1 Rh1 C4 C3 -80.44(19) . . . . ?
P1 Rh1 C4 C3 -100.7(2) . . . . ?
Cl1 Rh1 C4 C3 57.31(18) . . . . ?
Cl2 Rh1 C4 C3 145.96(16) . . . . ?
C2 Rh1 C4 C5 81.9(2) . . . . ?
C1 Rh1 C4 C5 38.52(18) . . . . ?
C3 Rh1 C4 C5 119.0(3) . . . . ?
P1 Rh1 C4 C5 18.2(3) . . . . ?
Cl1 Rh1 C4 C5 176.27(16) . . . . ?
Cl2 Rh1 C4 C5 -95.08(17) . . . . ?
C2 Rh1 C4 C9 -159.7(3) . . . . ?
C5 Rh1 C4 C9 118.4(4) . . . . ?
C1 Rh1 C4 C9 156.9(3) . . . . ?
C3 Rh1 C4 C9 -122.7(4) . . . . ?
P1 Rh1 C4 C9 136.6(2) . . . . ?
Cl1 Rh1 C4 C9 -65.4(3) . . . . ?
Cl2 Rh1 C4 C9 23.3(3) . . . . ?
C2 C1 C5 C4 4.4(3) . . . . ?
C6 C1 C5 C4 -168.9(3) . . . . ?
Rh1 C1 C5 C4 64.8(2) . . . . ?
C2 C1 C5 C10 176.8(3) . . . . ?
C6 C1 C5 C10 3.5(5) . . . . ?
Rh1 C1 C5 C10 -122.8(3) . . . . ?
C2 C1 C5 Rh1 -60.4(2) . . . . ?
C6 C1 C5 Rh1 126.3(3) . . . . ?
C3 C4 C5 C1 -2.7(3) . . . . ?
C9 C4 C5 C1 175.3(3) . . . . ?
Rh1 C4 C5 C1 -63.4(2) . . . . ?
C3 C4 C5 C10 -175.4(3) . . . . ?
C9 C4 C5 C10 2.7(5) . . . . ?
Rh1 C4 C5 C10 124.0(3) . . . . ?
C3 C4 C5 Rh1 60.7(2) . . . . ?
C9 C4 C5 Rh1 -121.3(3) . . . . ?
C2 Rh1 C5 C1 37.36(18) . . . . ?
C3 Rh1 C5 C1 80.1(2) . . . . ?
C4 Rh1 C5 C1 115.9(3) . . . . ?
P1 Rh1 C5 C1 -56.0(2) . . . . ?
Cl1 Rh1 C5 C1 108.5(2) . . . . ?
Cl2 Rh1 C5 C1 -157.71(17) . . . . ?
C2 Rh1 C5 C4 -78.51(19) . . . . ?
C1 Rh1 C5 C4 -115.9(3) . . . . ?
C3 Rh1 C5 C4 -35.81(18) . . . . ?
P1 Rh1 C5 C4 -171.86(15) . . . . ?
Cl1 Rh1 C5 C4 -7.4(3) . . . . ?
Cl2 Rh1 C5 C4 86.42(17) . . . . ?
C2 Rh1 C5 C10 160.3(3) . . . . ?
C1 Rh1 C5 C10 122.9(4) . . . . ?
C3 Rh1 C5 C10 -157.0(3) . . . . ?
C4 Rh1 C5 C10 -121.2(4) . . . . ?
P1 Rh1 C5 C10 66.9(3) . . . . ?
Cl1 Rh1 C5 C10 -128.6(3) . . . . ?
Cl2 Rh1 C5 C10 -34.8(3) . . . . ?
O1 P1 C11 C16 -169.9(2) . . . . ?
C17 P1 C11 C16 -67.3(3) . . . . ?
Rh1 P1 C11 C16 67.7(3) . . . . ?
O1 P1 C11 C12 14.2(3) . . . . ?
C17 P1 C11 C12 116.8(3) . . . . ?
Rh1 P1 C11 C12 -108.2(3) . . . . ?
C16 C11 C12 C13 -2.2(5) . . . . ?
P1 C11 C12 C13 173.7(2) . . . . ?
C11 C12 C13 C14 1.5(5) . . . . ?
C12 C13 C14 C15 0.2(5) . . . . ?
C13 C14 C15 C16 -1.1(5) . . . . ?
C14 C15 C16 C11 0.3(5) . . . . ?
C12 C11 C16 C15 1.3(5) . . . . ?
P1 C11 C16 C15 -174.7(3) . . . . ?
O1 P1 C17 C18 -129.6(3) . . . . ?
C11 P1 C17 C18 131.2(3) . . . . ?
Rh1 P1 C17 C18 3.6(3) . . . . ?
O1 P1 C17 C22 47.9(3) . . . . ?
C11 P1 C17 C22 -51.2(3) . . . . ?
Rh1 P1 C17 C22 -178.9(2) . . . . ?
C22 C17 C18 C19 0.1(4) . . . . ?
P1 C17 C18 C19 177.6(2) . . . . ?
C17 C18 C19 C20 -0.6(5) . . . . ?
C18 C19 C20 C21 0.8(5) . . . . ?
C19 C20 C21 C22 -0.5(5) . . . . ?
C20 C21 C22 C17 0.0(5) . . . . ?
C18 C17 C22 C21 0.2(5) . . . . ?
P1 C17 C22 C21 -177.4(3) . . . . ?
P1 O1 C23 C25 -4.3(4) . . . . ?
P1 O1 C23 C24 176.2(2) . . . . ?
C27 N2 C24 N1 179.9(3) . . . . ?
C27 N2 C24 C23 -1.5(4) . . . . ?
C28 N1 C24 N2 -9.0(4) . . . . ?
C28 N1 C24 C23 172.3(3) . . . . ?
C25 C23 C24 N2 2.2(5) . . . . ?
O1 C23 C24 N2 -178.3(3) . . . . ?
C25 C23 C24 N1 -179.1(3) . . . . ?
O1 C23 C24 N1 0.3(4) . . . . ?
O1 C23 C25 C26 179.3(3) . . . . ?
C24 C23 C25 C26 -1.3(5) . . . . ?
C23 C25 C26 C27 -0.3(5) . . . . ?
C24 N2 C27 C26 -0.1(5) . . . . ?
C25 C26 C27 N2 1.0(5) . . . . ?
C24 N1 C28 P2 -82.0(3) . . . . ?
C39 P2 C28 N1 39.9(3) . . . . ?
C45 P2 C28 N1 149.2(2) . . . . ?
Rh2 P2 C28 N1 -84.3(2) . . . . ?
C31 Rh2 C29 C30 -37.6(2) . . . . ?
C32 Rh2 C29 C30 -80.7(2) . . . . ?
C33 Rh2 C29 C30 -115.8(3) . . . . ?
P2 Rh2 C29 C30 74.5(2) . . . . ?
Cl4 Rh2 C29 C30 -73.3(4) . . . . ?
Cl3 Rh2 C29 C30 166.8(2) . . . . ?
C30 Rh2 C29 C33 115.8(3) . . . . ?
C31 Rh2 C29 C33 78.2(2) . . . . ?
C32 Rh2 C29 C33 35.2(2) . . . . ?
P2 Rh2 C29 C33 -169.64(18) . . . . ?
Cl4 Rh2 C29 C33 42.5(4) . . . . ?
Cl3 Rh2 C29 C33 -77.4(2) . . . . ?
C30 Rh2 C29 C34 -124.5(6) . . . . ?
C31 Rh2 C29 C34 -162.1(5) . . . . ?
C32 Rh2 C29 C34 154.9(5) . . . . ?
C33 Rh2 C29 C34 119.7(6) . . . . ?
P2 Rh2 C29 C34 -50.0(5) . . . . ?
Cl4 Rh2 C29 C34 162.2(4) . . . . ?
Cl3 Rh2 C29 C34 42.3(5) . . . . ?
C33 C29 C30 C31 -3.1(4) . . . . ?
C34 C29 C30 C31 -173.9(4) . . . . ?
Rh2 C29 C30 C31 61.6(2) . . . . ?
C33 C29 C30 C35 172.9(3) . . . . ?
C34 C29 C30 C35 2.2(6) . . . . ?
Rh2 C29 C30 C35 -122.3(4) . . . . ?
C33 C29 C30 Rh2 -64.7(2) . . . . ?
C34 C29 C30 Rh2 124.5(4) . . . . ?
C29 Rh2 C30 C31 -117.6(3) . . . . ?
C32 Rh2 C30 C31 -38.2(2) . . . . ?
C33 Rh2 C30 C31 -79.1(2) . . . . ?
P2 Rh2 C30 C31 125.6(2) . . . . ?
Cl4 Rh2 C30 C31 33.6(3) . . . . ?
Cl3 Rh2 C30 C31 -136.7(2) . . . . ?
C31 Rh2 C30 C29 117.6(3) . . . . ?
C32 Rh2 C30 C29 79.4(2) . . . . ?
C33 Rh2 C30 C29 38.4(2) . . . . ?
P2 Rh2 C30 C29 -116.8(2) . . . . ?
Cl4 Rh2 C30 C29 151.20(18) . . . . ?
Cl3 Rh2 C30 C29 -19.1(3) . . . . ?
C29 Rh2 C30 C35 120.9(6) . . . . ?
C31 Rh2 C30 C35 -121.6(6) . . . . ?
C32 Rh2 C30 C35 -159.7(6) . . . . ?
C33 Rh2 C30 C35 159.3(6) . . . . ?
P2 Rh2 C30 C35 4.0(6) . . . . ?
Cl4 Rh2 C30 C35 -87.9(6) . . . . ?
Cl3 Rh2 C30 C35 101.8(5) . . . . ?
C29 C30 C31 C32 2.0(4) . . . . ?
C35 C30 C31 C32 -174.1(3) . . . . ?
Rh2 C30 C31 C32 63.3(2) . . . . ?
C29 C30 C31 C36 174.3(4) . . . . ?
C35 C30 C31 C36 -1.7(6) . . . . ?
Rh2 C30 C31 C36 -124.3(4) . . . . ?
C29 C30 C31 Rh2 -61.4(2) . . . . ?
C35 C30 C31 Rh2 122.6(4) . . . . ?
C29 Rh2 C31 C30 37.8(2) . . . . ?
C32 Rh2 C31 C30 116.8(3) . . . . ?
C33 Rh2 C31 C30 80.6(2) . . . . ?
P2 Rh2 C31 C30 -66.6(2) . . . . ?
Cl4 Rh2 C31 C30 -155.1(2) . . . . ?
Cl3 Rh2 C31 C30 97.0(3) . . . . ?
C29 Rh2 C31 C32 -79.0(2) . . . . ?
C30 Rh2 C31 C32 -116.8(3) . . . . ?
C33 Rh2 C31 C32 -36.2(2) . . . . ?
P2 Rh2 C31 C32 176.54(18) . . . . ?
Cl4 Rh2 C31 C32 88.1(2) . . . . ?
Cl3 Rh2 C31 C32 -19.8(4) . . . . ?
C29 Rh2 C31 C36 161.2(6) . . . . ?
C30 Rh2 C31 C36 123.4(7) . . . . ?
C32 Rh2 C31 C36 -119.8(7) . . . . ?
C33 Rh2 C31 C36 -156.1(6) . . . . ?
P2 Rh2 C31 C36 56.7(6) . . . . ?
Cl4 Rh2 C31 C36 -31.7(6) . . . . ?
Cl3 Rh2 C31 C36 -139.6(5) . . . . ?
C30 C31 C32 C33 0.0(4) . . . . ?
C36 C31 C32 C33 -172.7(4) . . . . ?
Rh2 C31 C32 C33 62.2(3) . . . . ?
C30 C31 C32 C37 -179.8(3) . . . . ?
C36 C31 C32 C37 7.5(6) . . . . ?
Rh2 C31 C32 C37 -117.6(4) . . . . ?
C30 C31 C32 Rh2 -62.2(2) . . . . ?
C36 C31 C32 Rh2 125.1(4) . . . . ?
C29 Rh2 C32 C33 -36.6(2) . . . . ?
C30 Rh2 C32 C33 -79.9(3) . . . . ?
C31 Rh2 C32 C33 -117.9(3) . . . . ?
P2 Rh2 C32 C33 -125.8(3) . . . . ?
Cl4 Rh2 C32 C33 146.1(2) . . . . ?
Cl3 Rh2 C32 C33 51.9(2) . . . . ?
C29 Rh2 C32 C31 81.3(2) . . . . ?
C30 Rh2 C32 C31 38.1(2) . . . . ?
C33 Rh2 C32 C31 117.9(3) . . . . ?
P2 Rh2 C32 C31 -7.9(4) . . . . ?
Cl4 Rh2 C32 C31 -95.9(2) . . . . ?
Cl3 Rh2 C32 C31 169.8(2) . . . . ?
C29 Rh2 C32 C37 -162.0(5) . . . . ?
C30 Rh2 C32 C37 154.7(5) . . . . ?
C31 Rh2 C32 C37 116.7(6) . . . . ?
C33 Rh2 C32 C37 -125.4(6) . . . . ?
P2 Rh2 C32 C37 108.8(5) . . . . ?
Cl4 Rh2 C32 C37 20.7(5) . . . . ?
Cl3 Rh2 C32 C37 -73.5(5) . . . . ?
C31 C32 C33 C29 -1.9(4) . . . . ?
C37 C32 C33 C29 177.9(4) . . . . ?
Rh2 C32 C33 C29 58.3(2) . . . . ?
C31 C32 C33 C38 178.5(3) . . . . ?
C37 C32 C33 C38 -1.7(6) . . . . ?
Rh2 C32 C33 C38 -121.3(4) . . . . ?
C31 C32 C33 Rh2 -60.2(2) . . . . ?
C37 C32 C33 Rh2 119.6(4) . . . . ?
C30 C29 C33 C32 3.1(4) . . . . ?
C34 C29 C33 C32 174.5(3) . . . . ?
Rh2 C29 C33 C32 -60.0(2) . . . . ?
C30 C29 C33 C38 -177.3(3) . . . . ?
C34 C29 C33 C38 -5.9(6) . . . . ?
Rh2 C29 C33 C38 119.6(4) . . . . ?
C30 C29 C33 Rh2 63.1(2) . . . . ?
C34 C29 C33 Rh2 -125.6(4) . . . . ?
C29 Rh2 C33 C32 120.1(3) . . . . ?
C30 Rh2 C33 C32 81.3(3) . . . . ?
C31 Rh2 C33 C32 38.1(3) . . . . ?
P2 Rh2 C33 C32 140.0(2) . . . . ?
Cl4 Rh2 C33 C32 -41.9(3) . . . . ?
Cl3 Rh2 C33 C32 -134.2(2) . . . . ?
C30 Rh2 C33 C29 -38.9(2) . . . . ?
C31 Rh2 C33 C29 -82.0(2) . . . . ?
C32 Rh2 C33 C29 -120.1(3) . . . . ?
P2 Rh2 C33 C29 19.9(3) . . . . ?
Cl4 Rh2 C33 C29 -162.05(17) . . . . ?
Cl3 Rh2 C33 C29 105.7(2) . . . . ?
C29 Rh2 C33 C38 -118.1(5) . . . . ?
C30 Rh2 C33 C38 -156.9(5) . . . . ?
C31 Rh2 C33 C38 159.9(5) . . . . ?
C32 Rh2 C33 C38 121.8(5) . . . . ?
P2 Rh2 C33 C38 -98.2(4) . . . . ?
Cl4 Rh2 C33 C38 79.9(4) . . . . ?
Cl3 Rh2 C33 C38 -12.4(4) . . . . ?
C45 P2 C39 C44 9.3(3) . . . . ?
C28 P2 C39 C44 115.1(3) . . . . ?
Rh2 P2 C39 C44 -120.3(3) . . . . ?
C45 P2 C39 C40 -175.8(2) . . . . ?
C28 P2 C39 C40 -70.0(3) . . . . ?
Rh2 P2 C39 C40 54.6(3) . . . . ?
C44 C39 C40 C41 -1.0(5) . . . . ?
P2 C39 C40 C41 -176.2(2) . . . . ?
C39 C40 C41 C42 1.2(5) . . . . ?
C40 C41 C42 C43 -1.1(5) . . . . ?
C41 C42 C43 C44 0.7(5) . . . . ?
C42 C43 C44 C39 -0.5(5) . . . . ?
C40 C39 C44 C43 0.6(5) . . . . ?
P2 C39 C44 C43 175.6(3) . . . . ?
C39 P2 C45 C50 -121.4(3) . . . . ?
C28 P2 C45 C50 126.9(3) . . . . ?
Rh2 P2 C45 C50 4.4(3) . . . . ?
C39 P2 C45 C46 58.2(3) . . . . ?
C28 P2 C45 C46 -53.5(3) . . . . ?
Rh2 P2 C45 C46 -176.0(2) . . . . ?
C50 C45 C46 C47 1.0(5) . . . . ?
P2 C45 C46 C47 -178.6(2) . . . . ?
C45 C46 C47 C48 1.0(5) . . . . ?
C46 C47 C48 C49 -1.3(5) . . . . ?
C47 C48 C49 C50 -0.5(5) . . . . ?
C46 C45 C50 C49 -2.8(5) . . . . ?
P2 C45 C50 C49 176.8(2) . . . . ?
C48 C49 C50 C45 2.6(5) . . . . ?
